data_7226796
loop_
_publ_author_name
'Magnan, Fran\,cois'
'Gabidullin, Bulat'
'Brusso, Jaclyn L.'

_publ_section_title
;
 Applying thieno[3,2-b]thiophene as a building block in the design of
 rigid extended thienoacenes
;
_journal_issue 99
_journal_name_full 'RSC Adv.'
_journal_page_first 97420
_journal_paper_doi 10.1039/C6RA18897D
_journal_volume 6
_journal_year 2016
_chemical_formula_sum 'C53 H57 N S8'
_chemical_formula_weight 964.47
_chemical_properties_physical ', Light-sensitive'
_space_group_crystal_system triclinic
_space_group_IT_number 2
_space_group_name_Hall '-P 1'
_space_group_name_H-M_alt 'P -1'
_symmetry_space_group_name_Hall '-P 1'
_symmetry_space_group_name_H-M 'P -1'
_atom_sites_solution_hydrogens geom
_audit_creation_method SHELXL-2014/7
_audit_update_record
;
2016-07-20 deposited with the CCDC.
2016-10-06 downloaded from the CCDC.
;
_cell_angle_alpha 105.132(2)
_cell_angle_beta 90.170(3)
_cell_angle_gamma 98.420(3)
_cell_formula_units_Z 1
_cell_length_a 4.6484(2)
_cell_length_b 13.9788(7)
_cell_length_c 19.2908(9)
_cell_measurement_reflns_used 9950
_cell_measurement_temperature 200(2)
_cell_measurement_theta_max 28.30
_cell_measurement_theta_min 2.31
_cell_volume 1195.88(10)
_computing_cell_refinement 'APEX II, Bruker (2009)'
_computing_data_collection 'APEX II, Bruker (2009)'
_computing_data_reduction 'XPREP, Bruker (2009)'
_computing_molecular_graphics 'Mercury (Macrae et al., 2008)'
_computing_publication_material 'CIFTAB (Sheldrick, 1997)'
_computing_structure_refinement 'SHELXL-2014/7 (Sheldrick, 2014)'
_computing_structure_solution 'SHELXS-03 (Sheldrick, 2003)'
_diffrn_ambient_temperature 200(2)
_diffrn_measured_fraction_theta_full 1.000
_diffrn_measured_fraction_theta_max 0.994
_diffrn_measurement_device_type 'Bruker APEX-II CCD'
_diffrn_measurement_method '\f and \w scans'
_diffrn_radiation_type MoK\a
_diffrn_radiation_wavelength 0.71073
_diffrn_reflns_av_R_equivalents 0.0611
_diffrn_reflns_av_unetI/netI 0.0735
_diffrn_reflns_Laue_measured_fraction_full 1.000
_diffrn_reflns_Laue_measured_fraction_max 0.994
_diffrn_reflns_limit_h_max 6
_diffrn_reflns_limit_h_min -6
_diffrn_reflns_limit_k_max 18
_diffrn_reflns_limit_k_min -18
_diffrn_reflns_limit_l_max 25
_diffrn_reflns_limit_l_min -25
_diffrn_reflns_number 50831
_diffrn_reflns_point_group_measured_fraction_full 1.000
_diffrn_reflns_point_group_measured_fraction_max 0.994
_diffrn_reflns_theta_full 25.242
_diffrn_reflns_theta_max 28.462
_diffrn_reflns_theta_min 1.527
_exptl_absorpt_coefficient_mu 0.411
_exptl_absorpt_correction_T_max 0.7457
_exptl_absorpt_correction_T_min 0.6815
_exptl_absorpt_correction_type multi-scan
_exptl_absorpt_process_details 'SADABS, Bruker (2003)'
_exptl_crystal_colour orange
_exptl_crystal_density_diffrn 1.339
_exptl_crystal_description needle
_exptl_crystal_F_000 510
_exptl_crystal_recrystallization_method 'Re-crystallisation from solvent: Chloroform'
_exptl_crystal_size_max 0.715
_exptl_crystal_size_mid 0.148
_exptl_crystal_size_min 0.118
_refine_diff_density_max 0.453
_refine_diff_density_min -0.260
_refine_diff_density_rms 0.061
_refine_ls_extinction_method none
_refine_ls_goodness_of_fit_ref 1.153
_refine_ls_hydrogen_treatment constr
_refine_ls_matrix_type full
_refine_ls_number_parameters 323
_refine_ls_number_reflns 6003
_refine_ls_number_restraints 126
_refine_ls_restrained_S_all 1.154
_refine_ls_R_factor_all 0.0725
_refine_ls_R_factor_gt 0.0519
_refine_ls_shift/su_max 0.001
_refine_ls_shift/su_mean 0.000
_refine_ls_structure_factor_coef Fsqd
_refine_ls_weighting_details 'w=1/[\s^2^(Fo^2^)+(0.0321P)^2^+0.6101P] where P=(Fo^2^+2Fc^2^)/3'
_refine_ls_weighting_scheme calc
_refine_ls_wR_factor_gt 0.1274
_refine_ls_wR_factor_ref 0.1330
_reflns_Friedel_coverage 0.000
_reflns_number_gt 4764
_reflns_number_total 6003
_reflns_threshold_expression 'I > 2\s(I)'
_cod_data_source_file c6ra18897d2.cif
_cod_data_source_block shelx
_cod_database_code 7226796
_shelx_shelxl_version_number 2014/7
_shelx_space_group_comment
;
The symmetry employed for this shelxl refinement is uniquely defined
by the following loop, which should always be used as a source of
symmetry information in preference to the above space-group names.
They are only intended as comments.
;
_shelx_estimated_absorpt_t_min 0.757
_shelx_estimated_absorpt_t_max 0.953

loop_
_space_group_symop_operation_xyz
'x, y, z'
'-x, -y, -z'

loop_
_atom_site_label
_atom_site_type_symbol
_atom_site_fract_x
_atom_site_fract_y
_atom_site_fract_z
_atom_site_U_iso_or_equiv
_atom_site_adp_type
_atom_site_occupancy
_atom_site_site_symmetry_order
_atom_site_calc_flag
_atom_site_refinement_flags_posn
_atom_site_refinement_flags_adp
_atom_site_refinement_flags_occupancy
_atom_site_disorder_assembly
_atom_site_disorder_group
S1 S 0.98889(14) 0.46868(4) 0.66413(3) 0.03810(16) Uani 1 1 d . . . . .
C2 C 1.2473(5) 0.56102(17) 0.71632(12) 0.0335(5) Uani 1 1 d . . . . .
C3 C 1.4267(6) 0.56654(19) 0.77736(12) 0.0401(6) Uani 1 1 d . . . . .
H3 H 1.4268 0.5132 0.7994 0.048 Uiso 1 1 calc R U . . .
C4 C 1.5984(5) 0.65719(19) 0.80058(12) 0.0398(6) Uani 1 1 d . . . . .
S5 S 1.54037(12) 0.73653(4) 0.74799(3) 0.03470(16) Uani 1 1 d . . . . .
C6 C 1.2826(4) 0.64677(16) 0.69362(11) 0.0282(4) Uani 1 1 d . . . . .
C7 C 1.0987(4) 0.64147(15) 0.63287(10) 0.0257(4) Uani 1 1 d . . . . .
C8 C 0.9235(5) 0.54739(16) 0.61207(11) 0.0289(4) Uani 1 1 d . . . . .
C9 C 0.7077(4) 0.52076(16) 0.55501(11) 0.0309(5) Uani 1 1 d . . . . .
N10 N 0.531(6) 0.4368(19) 0.5354(14) 0.025(3) Uani 0.5 1 d . . P A 1
C10 C 0.538(8) 0.421(2) 0.5412(17) 0.025(3) Uani 0.5 1 d . . P A 2
H10 H 0.5628 0.3729 0.5663 0.030 Uiso 0.5 1 calc R U P A 2
C11 C 0.3273(4) 0.40823(17) 0.48365(11) 0.0307(5) Uani 1 1 d . . . . .
C12 C 0.1405(4) 0.31414(17) 0.46411(11) 0.0295(5) Uani 1 1 d . . . . .
C13 C -0.0673(4) 0.28739(15) 0.40693(10) 0.0254(4) Uani 1 1 d . . . . .
C14 C -0.2149(4) 0.18817(16) 0.40001(11) 0.0287(4) Uani 1 1 d . . . . .
S15 S -0.48320(12) 0.10702(4) 0.34349(3) 0.03532(16) Uani 1 1 d . . . . .
C16 C -0.4658(6) 0.01439(18) 0.38767(13) 0.0409(6) Uani 1 1 d . . . . .
C17 C -0.2653(5) 0.04512(18) 0.44319(13) 0.0394(5) Uani 1 1 d . . . . .
H17 H -0.2252 0.0048 0.4737 0.047 Uiso 1 1 calc R U . . .
C18 C -0.1226(5) 0.14387(18) 0.45046(12) 0.0342(5) Uani 1 1 d . . . . .
S19 S 0.14781(13) 0.22179(5) 0.50878(3) 0.03856(16) Uani 1 1 d . . . . .
C20 C 1.8084(6) 0.6950(2) 0.86423(13) 0.0480(7) Uani 1 1 d D . . . .
H20A H 1.9950 0.7257 0.8490 0.058 Uiso 1 1 calc R U . . .
H20B H 1.8469 0.6378 0.8823 0.058 Uiso 1 1 calc R U . . .
C21 C 1.6951(6) 0.7718(2) 0.92448(13) 0.0488(7) Uani 1 1 d D . . . .
H21A H 1.5148 0.7394 0.9413 0.059 Uiso 1 1 calc R U . . .
H21B H 1.6432 0.8262 0.9051 0.059 Uiso 1 1 calc R U . . .
C22 C 1.9074(6) 0.8177(2) 0.98847(13) 0.0507(7) Uani 1 1 d D . . . .
H22A H 1.9554 0.7637 1.0089 0.061 Uiso 1 1 calc R U . . .
H22B H 2.0897 0.8490 0.9717 0.061 Uiso 1 1 calc R U . . .
C23 C 1.7912(6) 0.8957(2) 1.04687(13) 0.0511(7) Uani 1 1 d D . . . .
H23A H 1.7345 0.9476 1.0254 0.061 Uiso 1 1 calc R U . . .
H23B H 1.6128 0.8633 1.0645 0.061 Uiso 1 1 calc R U . . .
C24 C 1.9975(7) 0.9464(3) 1.11010(15) 0.0619(8) Uani 1 1 d D . . . .
H24A H 2.0532 0.8946 1.1319 0.074 Uiso 1 1 calc R U . . .
H24B H 2.1765 0.9786 1.0926 0.074 Uiso 1 1 calc R U . . .
C25 C 1.8812(8) 1.0237(3) 1.16709(16) 0.0709(10) Uani 1 1 d D . . . .
H25A H 1.8366 1.0777 1.1470 0.106 Uiso 1 1 calc R U . . .
H25B H 2.0270 1.0512 1.2068 0.106 Uiso 1 1 calc R U . . .
H25C H 1.7035 0.9929 1.1849 0.106 Uiso 1 1 calc R U . . .
C26 C -0.6537(7) -0.0856(2) 0.36121(16) 0.0557(7) Uani 1 1 d D U . . .
H26A H -0.6274 -0.1264 0.3950 0.067 Uiso 1 1 calc R U . . .
H26B H -0.8600 -0.0753 0.3618 0.067 Uiso 1 1 calc R U . . .
C27 C -0.5926(9) -0.1424(2) 0.28808(19) 0.0745(10) Uani 1 1 d D U . . .
H27A H -0.3843 -0.1501 0.2850 0.089 Uiso 1 1 calc R U . B 1
H27B H -0.6419 -0.1075 0.2521 0.089 Uiso 1 1 calc R U . B 1
C28 C -0.789(4) -0.2477(8) 0.2746(6) 0.074(4) Uani 0.414(8) 1 d D U P C 1
H28A H -0.7569 -0.2762 0.3153 0.089 Uiso 0.414(8) 1 calc R U P C 1
H28B H -0.9961 -0.2382 0.2737 0.089 Uiso 0.414(8) 1 calc R U P C 1
C29 C -0.735(3) -0.3199(8) 0.2076(6) 0.114(5) Uani 0.414(8) 1 d D U P C 1
H29A H -0.5988 -0.3607 0.2214 0.136 Uiso 0.414(8) 1 calc R U P C 1
H29B H -0.9216 -0.3653 0.1931 0.136 Uiso 0.414(8) 1 calc R U P C 1
C30 C -0.631(5) -0.2991(10) 0.1450(6) 0.136(7) Uani 0.414(8) 1 d D U P C 1
H30A H -0.4405 -0.2554 0.1580 0.163 Uiso 0.414(8) 1 calc R U P C 1
H30B H -0.7645 -0.2584 0.1301 0.163 Uiso 0.414(8) 1 calc R U P C 1
C31 C -0.590(4) -0.3803(9) 0.0806(6) 0.113(5) Uani 0.414(8) 1 d D U P C 1
H31A H -0.4351 -0.4158 0.0910 0.169 Uiso 0.414(8) 1 calc R U P C 1
H31B H -0.5355 -0.3513 0.0405 0.169 Uiso 0.414(8) 1 calc R U P C 1
H31C H -0.7716 -0.4274 0.0675 0.169 Uiso 0.414(8) 1 calc R U P C 1
C28' C -0.759(2) -0.2404(6) 0.2508(4) 0.060(2) Uani 0.586(8) 1 d D U P C 2
H28C H -0.9646 -0.2310 0.2454 0.071 Uiso 0.586(8) 1 calc R U P C 2
H28D H -0.7555 -0.2856 0.2825 0.071 Uiso 0.586(8) 1 calc R U P C 2
C29' C -0.666(2) -0.2931(6) 0.1785(4) 0.092(3) Uani 0.586(8) 1 d D U P C 2
H29C H -0.6599 -0.2464 0.1476 0.110 Uiso 0.586(8) 1 calc R U P C 2
H29D H -0.4647 -0.3055 0.1844 0.110 Uiso 0.586(8) 1 calc R U P C 2
C30' C -0.8387(16) -0.3876(4) 0.1397(4) 0.087(2) Uani 0.586(8) 1 d D U P C 2
H30C H -1.0417 -0.3762 0.1339 0.104 Uiso 0.586(8) 1 calc R U P C 2
H30D H -0.8412 -0.4357 0.1694 0.104 Uiso 0.586(8) 1 calc R U P C 2
C31' C -0.736(3) -0.4345(9) 0.0673(5) 0.135(4) Uani 0.586(8) 1 d D U P C 2
H31D H -0.7473 -0.3901 0.0359 0.202 Uiso 0.586(8) 1 calc R U P C 2
H31E H -0.8587 -0.4991 0.0465 0.202 Uiso 0.586(8) 1 calc R U P C 2
H31F H -0.5337 -0.4452 0.0719 0.202 Uiso 0.586(8) 1 calc R U P C 2

loop_
_atom_site_aniso_label
_atom_site_aniso_U_11
_atom_site_aniso_U_22
_atom_site_aniso_U_33
_atom_site_aniso_U_23
_atom_site_aniso_U_13
_atom_site_aniso_U_12
S1 0.0490(4) 0.0288(3) 0.0352(3) 0.0076(2) 0.0060(2) 0.0033(2)
C2 0.0389(12) 0.0320(11) 0.0290(10) 0.0049(9) 0.0048(9) 0.0088(9)
C3 0.0504(14) 0.0426(14) 0.0328(12) 0.0127(10) 0.0035(10) 0.0195(11)
C4 0.0447(13) 0.0480(14) 0.0293(11) 0.0070(10) -0.0005(10) 0.0213(11)
S5 0.0349(3) 0.0372(3) 0.0292(3) 0.0043(2) -0.0074(2) 0.0047(2)
C6 0.0272(10) 0.0313(11) 0.0244(9) 0.0031(8) 0.0012(8) 0.0066(8)
C7 0.0238(9) 0.0299(10) 0.0220(9) 0.0032(8) 0.0030(7) 0.0068(8)
C8 0.0293(10) 0.0294(11) 0.0256(10) 0.0031(8) 0.0057(8) 0.0039(8)
C9 0.0265(10) 0.0348(11) 0.0252(10) -0.0018(8) 0.0065(8) 0.0022(9)
N10 0.0254(15) 0.027(7) 0.023(4) 0.006(3) 0.002(2) 0.003(4)
C10 0.0254(15) 0.027(7) 0.023(4) 0.006(3) 0.002(2) 0.003(4)
C11 0.0233(10) 0.0404(12) 0.0243(10) 0.0003(9) 0.0031(8) 0.0069(9)
C12 0.0260(10) 0.0383(12) 0.0243(10) 0.0063(8) 0.0017(8) 0.0088(9)
C13 0.0225(9) 0.0286(10) 0.0233(9) 0.0035(8) 0.0026(7) 0.0045(8)
C14 0.0272(10) 0.0311(11) 0.0262(10) 0.0044(8) 0.0027(8) 0.0049(8)
S15 0.0387(3) 0.0309(3) 0.0322(3) 0.0056(2) -0.0016(2) -0.0031(2)
C16 0.0511(14) 0.0303(12) 0.0423(13) 0.0115(10) 0.0123(11) 0.0057(10)
C17 0.0483(14) 0.0355(12) 0.0407(13) 0.0173(10) 0.0101(11) 0.0131(11)
C18 0.0335(11) 0.0398(12) 0.0318(11) 0.0120(9) 0.0051(9) 0.0088(10)
S19 0.0373(3) 0.0495(4) 0.0323(3) 0.0147(3) -0.0028(2) 0.0107(3)
C20 0.0497(15) 0.0620(17) 0.0336(12) 0.0074(12) -0.0082(11) 0.0223(13)
C21 0.0456(14) 0.0685(18) 0.0301(12) 0.0036(12) -0.0028(11) 0.0190(13)
C22 0.0485(15) 0.0672(18) 0.0346(13) 0.0050(12) -0.0051(11) 0.0185(13)
C23 0.0465(15) 0.0679(19) 0.0346(13) 0.0041(12) 0.0013(11) 0.0121(13)
C24 0.0618(18) 0.077(2) 0.0398(15) 0.0010(14) -0.0098(13) 0.0145(16)
C25 0.073(2) 0.079(2) 0.0425(16) -0.0074(15) 0.0053(15) -0.0021(17)
C26 0.0680(18) 0.0348(14) 0.0600(17) 0.0117(12) 0.0089(14) -0.0048(13)
C27 0.087(2) 0.0461(17) 0.075(2) -0.0022(15) 0.0011(18) -0.0058(16)
C28 0.120(8) 0.035(4) 0.058(6) 0.008(4) -0.007(6) -0.014(4)
C29 0.182(12) 0.059(5) 0.071(6) -0.002(4) 0.032(6) -0.041(6)
C30 0.251(17) 0.066(7) 0.079(7) 0.012(5) 0.060(8) -0.002(8)
C31 0.184(15) 0.071(7) 0.070(6) -0.001(5) 0.017(7) 0.011(8)
C28' 0.077(4) 0.037(3) 0.062(4) 0.011(3) -0.007(3) 0.006(3)
C29' 0.133(7) 0.059(4) 0.069(5) 0.006(4) 0.016(5) -0.010(4)
C30' 0.109(5) 0.053(3) 0.087(4) -0.007(3) -0.022(4) 0.022(3)
C31' 0.192(11) 0.107(8) 0.088(5) -0.013(5) -0.002(6) 0.035(7)

loop_
_atom_type_symbol
_atom_type_description
_atom_type_scat_dispersion_real
_atom_type_scat_dispersion_imag
_atom_type_scat_source
C C 0.0033 0.0016 'International Tables Vol C Tables 4.2.6.8 and 6.1.1.4'
H H 0.0000 0.0000 'International Tables Vol C Tables 4.2.6.8 and 6.1.1.4'
N N 0.0061 0.0033 'International Tables Vol C Tables 4.2.6.8 and 6.1.1.4'
S S 0.1246 0.1234 'International Tables Vol C Tables 4.2.6.8 and 6.1.1.4'

loop_
_geom_angle_atom_site_label_1
_geom_angle_atom_site_label_2
_geom_angle_atom_site_label_3
_geom_angle
_geom_angle_site_symmetry_1
_geom_angle_site_symmetry_3
C2 S1 C8 90.73(11) . .
C6 C2 C3 114.1(2) . .
C6 C2 S1 112.27(17) . .
C3 C2 S1 133.6(2) . .
C4 C3 C2 112.0(2) . .
C4 C3 H3 124.0 . .
C2 C3 H3 124.0 . .
C3 C4 C20 129.1(2) . .
C3 C4 S5 111.52(18) . .
C20 C4 S5 119.3(2) . .
C6 S5 C4 92.06(11) . .
C2 C6 C7 113.96(19) . .
C2 C6 S5 110.26(16) . .
C7 C6 S5 135.77(17) . .
C8 C7 C6 109.75(19) . .
C8 C7 C13 118.41(18) . 2_666
C6 C7 C13 131.84(19) . 2_666
C7 C8 C9 123.1(2) . .
C7 C8 S1 113.28(16) . .
C9 C8 S1 123.58(17) . .
N10 C9 C11 115.6(10) . 2_666
N10 C9 C8 125.9(10) . .
C11 C9 C8 118.52(19) 2_666 .
C11 C9 C10 124.8(12) 2_666 .
C8 C9 C10 116.6(12) . .
C9 N10 C11 128.6(17) . .
C11 C10 C9 109.3(18) . .
C11 C10 H10 125.4 . .
C9 C10 H10 125.4 . .
N10 C11 C9 115.8(10) . 2_666
N10 C11 C12 126.1(10) . .
C9 C11 C12 118.09(19) 2_666 .
C9 C11 C10 125.9(12) 2_666 .
C12 C11 C10 116.0(12) . .
C13 C12 C11 123.2(2) . .
C13 C12 S19 113.46(16) . .
C11 C12 S19 123.33(16) . .
C12 C13 C14 109.89(19) . .
C12 C13 C7 118.59(18) . 2_666
C14 C13 C7 131.52(18) . 2_666
C18 C14 C13 113.72(19) . .
C18 C14 S15 110.16(17) . .
C13 C14 S15 136.12(17) . .
C14 S15 C16 91.98(11) . .
C17 C16 C26 128.5(3) . .
C17 C16 S15 111.62(18) . .
C26 C16 S15 119.9(2) . .
C16 C17 C18 112.3(2) . .
C16 C17 H17 123.8 . .
C18 C17 H17 123.8 . .
C14 C18 C17 113.9(2) . .
C14 C18 S19 112.32(17) . .
C17 C18 S19 133.76(19) . .
C18 S19 C12 90.59(10) . .
C4 C20 C21 112.3(2) . .
C4 C20 H20A 109.1 . .
C21 C20 H20A 109.1 . .
C4 C20 H20B 109.1 . .
C21 C20 H20B 109.1 . .
H20A C20 H20B 107.9 . .
C20 C21 C22 114.6(2) . .
C20 C21 H21A 108.6 . .
C22 C21 H21A 108.6 . .
C20 C21 H21B 108.6 . .
C22 C21 H21B 108.6 . .
H21A C21 H21B 107.6 . .
C23 C22 C21 113.4(2) . .
C23 C22 H22A 108.9 . .
C21 C22 H22A 108.9 . .
C23 C22 H22B 108.9 . .
C21 C22 H22B 108.9 . .
H22A C22 H22B 107.7 . .
C24 C23 C22 115.5(2) . .
C24 C23 H23A 108.4 . .
C22 C23 H23A 108.4 . .
C24 C23 H23B 108.4 . .
C22 C23 H23B 108.4 . .
H23A C23 H23B 107.5 . .
C25 C24 C23 115.0(3) . .
C25 C24 H24A 108.5 . .
C23 C24 H24A 108.5 . .
C25 C24 H24B 108.5 . .
C23 C24 H24B 108.5 . .
H24A C24 H24B 107.5 . .
C24 C25 H25A 109.5 . .
C24 C25 H25B 109.5 . .
H25A C25 H25B 109.5 . .
C24 C25 H25C 109.5 . .
H25A C25 H25C 109.5 . .
H25B C25 H25C 109.5 . .
C27 C26 C16 114.4(2) . .
C27 C26 H26A 108.7 . .
C16 C26 H26A 108.7 . .
C27 C26 H26B 108.7 . .
C16 C26 H26B 108.7 . .
H26A C26 H26B 107.6 . .
C28' C27 C26 123.2(4) . .
C26 C27 C28 105.8(5) . .
C26 C27 H27A 110.6 . .
C28 C27 H27A 110.6 . .
C26 C27 H27B 110.6 . .
C28 C27 H27B 110.6 . .
H27A C27 H27B 108.7 . .
C29 C28 C27 114.1(9) . .
C29 C28 H28A 108.7 . .
C27 C28 H28A 108.7 . .
C29 C28 H28B 108.7 . .
C27 C28 H28B 108.7 . .
H28A C28 H28B 107.6 . .
C30 C29 C28 127.4(10) . .
C30 C29 H29A 105.5 . .
C28 C29 H29A 105.5 . .
C30 C29 H29B 105.5 . .
C28 C29 H29B 105.5 . .
H29A C29 H29B 106.0 . .
C29 C30 C31 121.6(11) . .
C29 C30 H30A 106.9 . .
C31 C30 H30A 106.9 . .
C29 C30 H30B 106.9 . .
C31 C30 H30B 106.9 . .
H30A C30 H30B 106.7 . .
C30 C31 H31A 109.5 . .
C30 C31 H31B 109.5 . .
H31A C31 H31B 109.5 . .
C30 C31 H31C 109.5 . .
H31A C31 H31C 109.5 . .
H31B C31 H31C 109.5 . .
C27 C28' C29' 118.2(7) . .
C27 C28' H28C 107.8 . .
C29' C28' H28C 107.8 . .
C27 C28' H28D 107.8 . .
C29' C28' H28D 107.8 . .
H28C C28' H28D 107.1 . .
C30' C29' C28' 118.6(8) . .
C30' C29' H29C 107.7 . .
C28' C29' H29C 107.7 . .
C30' C29' H29D 107.7 . .
C28' C29' H29D 107.7 . .
H29C C29' H29D 107.1 . .
C29' C30' C31' 115.4(8) . .
C29' C30' H30C 108.4 . .
C31' C30' H30C 108.4 . .
C29' C30' H30D 108.4 . .
C31' C30' H30D 108.4 . .
H30C C30' H30D 107.5 . .
C30' C31' H31D 109.5 . .
C30' C31' H31E 109.5 . .
H31D C31' H31E 109.5 . .
C30' C31' H31F 109.5 . .
H31D C31' H31F 109.5 . .
H31E C31' H31F 109.5 . .

loop_
_geom_bond_atom_site_label_1
_geom_bond_atom_site_label_2
_geom_bond_distance
_geom_bond_site_symmetry_2
S1 C2 1.727(2) .
S1 C8 1.728(2) .
C2 C6 1.368(3) .
C2 C3 1.420(3) .
C3 C4 1.360(4) .
C3 H3 0.9500 .
C4 C20 1.498(3) .
C4 S5 1.734(3) .
S5 C6 1.725(2) .
C6 C7 1.428(3) .
C7 C8 1.401(3) .
C7 C13 1.428(3) 2_666
C8 C9 1.424(3) .
C9 N10 1.30(3) .
C9 C11 1.414(3) 2_666
C9 C10 1.45(3) .
N10 C11 1.32(3) .
C10 C11 1.44(3) .
C10 H10 0.9500 .
C11 C9 1.414(3) 2_666
C11 C12 1.425(3) .
C12 C13 1.401(3) .
C12 S19 1.733(2) .
C13 C14 1.427(3) .
C13 C7 1.428(3) 2_666
C14 C18 1.380(3) .
C14 S15 1.721(2) .
S15 C16 1.737(3) .
C16 C17 1.355(4) .
C16 C26 1.498(3) .
C17 C18 1.413(3) .
C17 H17 0.9500 .
C18 S19 1.727(2) .
C20 C21 1.515(4) .
C20 H20A 0.9900 .
C20 H20B 0.9900 .
C21 C22 1.517(3) .
C21 H21A 0.9900 .
C21 H21B 0.9900 .
C22 C23 1.512(4) .
C22 H22A 0.9900 .
C22 H22B 0.9900 .
C23 C24 1.501(4) .
C23 H23A 0.9900 .
C23 H23B 0.9900 .
C24 C25 1.490(4) .
C24 H24A 0.9900 .
C24 H24B 0.9900 .
C25 H25A 0.9800 .
C25 H25B 0.9800 .
C25 H25C 0.9800 .
C26 C27 1.478(4) .
C26 H26A 0.9900 .
C26 H26B 0.9900 .
C27 C28' 1.472(8) .
C27 C28 1.574(11) .
C27 H27A 0.9900 .
C27 H27B 0.9900 .
C28 C29 1.465(11) .
C28 H28A 0.9900 .
C28 H28B 0.9900 .
C29 C30 1.386(11) .
C29 H29A 0.9900 .
C29 H29B 0.9900 .
C30 C31 1.483(12) .
C30 H30A 0.9900 .
C30 H30B 0.9900 .
C31 H31A 0.9800 .
C31 H31B 0.9800 .
C31 H31C 0.9800 .
C28' C29' 1.495(9) .
C28' H28C 0.9900 .
C28' H28D 0.9900 .
C29' C30' 1.455(9) .
C29' H29C 0.9900 .
C29' H29D 0.9900 .
C30' C31' 1.493(9) .
C30' H30C 0.9900 .
C30' H30D 0.9900 .
C31' H31D 0.9800 .
C31' H31E 0.9800 .
C31' H31F 0.9800 .

loop_
_geom_torsion_atom_site_label_1
_geom_torsion_atom_site_label_2
_geom_torsion_atom_site_label_3
_geom_torsion_atom_site_label_4
_geom_torsion
_geom_torsion_site_symmetry_1
_geom_torsion_site_symmetry_4
C8 S1 C2 C6 -0.94(18) . .
C8 S1 C2 C3 178.5(2) . .
C6 C2 C3 C4 -0.1(3) . .
S1 C2 C3 C4 -179.56(19) . .
C2 C3 C4 C20 177.4(2) . .
C2 C3 C4 S5 0.2(3) . .
C3 C4 S5 C6 -0.22(19) . .
C20 C4 S5 C6 -177.7(2) . .
C3 C2 C6 C7 -179.13(19) . .
S1 C2 C6 C7 0.5(2) . .
C3 C2 C6 S5 -0.1(3) . .
S1 C2 C6 S5 179.51(11) . .
C4 S5 C6 C2 0.16(18) . .
C4 S5 C6 C7 178.9(2) . .
C2 C6 C7 C8 0.5(3) . .
S5 C6 C7 C8 -178.27(18) . .
C2 C6 C7 C13 -179.9(2) . 2_666
S5 C6 C7 C13 1.4(4) . 2_666
C6 C7 C8 C9 177.13(19) . .
C13 C7 C8 C9 -2.6(3) 2_666 .
C6 C7 C8 S1 -1.2(2) . .
C13 C7 C8 S1 179.12(14) 2_666 .
C2 S1 C8 C7 1.23(17) . .
C2 S1 C8 C9 -177.06(19) . .
C7 C8 C9 N10 -176.8(16) . .
S1 C8 C9 N10 1.3(16) . .
C7 C8 C9 C11 1.5(3) . 2_666
S1 C8 C9 C11 179.62(15) . 2_666
C7 C8 C9 C10 -178.3(16) . .
S1 C8 C9 C10 -0.2(16) . .
C11 C9 N10 C11 1(3) 2_666 .
C8 C9 N10 C11 179.6(17) . .
C11 C9 C10 C11 -1(3) 2_666 .
C8 C9 C10 C11 178.5(13) . .
C9 N10 C11 C9 -1(3) . 2_666
C9 N10 C11 C12 179.4(18) . .
C9 C10 C11 C9 1(3) . 2_666
C9 C10 C11 C12 -179.3(13) . .
N10 C11 C12 C13 -178.2(16) . .
C9 C11 C12 C13 2.5(3) 2_666 .
C10 C11 C12 C13 -176.8(16) . .
N10 C11 C12 S19 1.9(16) . .
C9 C11 C12 S19 -177.37(15) 2_666 .
C10 C11 C12 S19 3.2(16) . .
C11 C12 C13 C14 178.76(19) . .
S19 C12 C13 C14 -1.3(2) . .
C11 C12 C13 C7 -1.5(3) . 2_666
S19 C12 C13 C7 178.47(14) . 2_666
C12 C13 C14 C18 0.7(3) . .
C7 C13 C14 C18 -179.1(2) 2_666 .
C12 C13 C14 S15 -178.84(18) . .
C7 C13 C14 S15 1.4(4) 2_666 .
C18 C14 S15 C16 -0.52(18) . .
C13 C14 S15 C16 179.0(2) . .
C14 S15 C16 C17 0.4(2) . .
C14 S15 C16 C26 -177.8(2) . .
C26 C16 C17 C18 177.8(3) . .
S15 C16 C17 C18 -0.2(3) . .
C13 C14 C18 C17 -179.15(19) . .
S15 C14 C18 C17 0.5(3) . .
C13 C14 C18 S19 0.2(2) . .
S15 C14 C18 S19 179.88(11) . .
C16 C17 C18 C14 -0.2(3) . .
C16 C17 C18 S19 -179.4(2) . .
C14 C18 S19 C12 -0.81(18) . .
C17 C18 S19 C12 178.4(3) . .
C13 C12 S19 C18 1.24(17) . .
C11 C12 S19 C18 -178.84(19) . .
C3 C4 C20 C21 -106.7(3) . .
S5 C4 C20 C21 70.3(3) . .
C4 C20 C21 C22 -176.2(3) . .
C20 C21 C22 C23 178.6(3) . .
C21 C22 C23 C24 -177.6(3) . .
C22 C23 C24 C25 179.6(3) . .
C17 C16 C26 C27 -114.8(3) . .
S15 C16 C26 C27 63.1(4) . .
C16 C26 C27 C28' -177.5(6) . .
C16 C26 C27 C28 174.4(8) . .
C26 C27 C28 C29 -173.2(11) . .
C27 C28 C29 C30 -28(3) . .
C28 C29 C30 C31 -179.2(18) . .
C26 C27 C28' C29' -176.7(7) . .
C27 C28' C29' C30' -177.0(8) . .
C28' C29' C30' C31' 178.7(9) . .
